data_7127246
loop_
_publ_author_name
'Tlust\'y, Martin'
'Sp\'alovsk\'a, Dita'
'Kohout, Michal'
'Eigner, V\'aclav'
'Lhot\'ak, Pavel'

_publ_section_title
;
 Ketone transformation as a pathway to inherently chiral rigidified
 calix[4]arenes.
;
_journal_issue 84
_journal_name_full 'Chemical communications (Cambridge, England)'
_journal_page_first 12773
_journal_page_last 12776
_journal_paper_doi 10.1039/d0cc05352j
_journal_volume 56
_journal_year 2020
_chemical_formula_moiety 'C41 H47 N O5, C2 H6 O'
_chemical_formula_sum 'C43 H53 N O6'
_chemical_formula_weight 679.90
_space_group_IT_number 14
_space_group_name_Hall '-P 2yn'
_space_group_name_H-M_alt 'P 1 21/n 1'
_symmetry_cell_setting monoclinic
_symmetry_space_group_name_Hall '-P 2yn'
_symmetry_space_group_name_H-M 'P 1 21/n 1'
_atom_sites_solution_hydrogens difmap
_atom_sites_solution_primary other
_atom_sites_solution_secondary difmap
_audit_update_record
;
2020-07-21 deposited with the CCDC.	2020-09-15 downloaded from the CCDC.
;
_cell_angle_alpha 90
_cell_angle_beta 106.3131(12)
_cell_angle_gamma 90
_cell_formula_units_Z 4
_cell_length_a 13.1917(4)
_cell_length_b 16.8403(5)
_cell_length_c 18.4369(5)
_cell_measurement_reflns_used 114
_cell_measurement_temperature 250
_cell_measurement_theta_max 49
_cell_measurement_theta_min 13
_cell_volume 3930.9(2)
_computing_cell_refinement 'Apex3 (Bruker AXS, 2015)'
_computing_data_collection 'Apex3 (Bruker AXS, 2015)'
_computing_data_reduction 'Apex3 (Bruker AXS, 2015)'
_computing_molecular_graphics 'CAMERON (Watkin et al., 1996)'
_computing_publication_material 'CRYSTALS (Betteridge et al., 2003)'
_computing_structure_refinement 'CRYSTALS (Betteridge et al., 2003)'
_computing_structure_solution 'Superflip (Palatinus & Chapuis, 2007)'
_diffrn_ambient_pressure 101
_diffrn_ambient_temperature 250
_diffrn_measured_fraction_theta_full 0.999
_diffrn_measured_fraction_theta_max 0.999
_diffrn_measurement_device Area
_diffrn_measurement_device_type 'Bruker Kappa Apex3'
_diffrn_measurement_method '\f & \w scans'
_diffrn_radiation_monochromator graphite
_diffrn_radiation_type 'Cu K\a'
_diffrn_radiation_wavelength 1.54178
_diffrn_reflns_av_R_equivalents 0.037
_diffrn_reflns_av_unetI/netI 0.057
_diffrn_reflns_limit_h_max 15
_diffrn_reflns_limit_h_min -15
_diffrn_reflns_limit_k_max 20
_diffrn_reflns_limit_k_min -20
_diffrn_reflns_limit_l_max 22
_diffrn_reflns_limit_l_min -21
_diffrn_reflns_number 59374
_diffrn_reflns_theta_full 68.391
_diffrn_reflns_theta_max 68.391
_diffrn_reflns_theta_min 3.623
_diffrn_standards_number 0
_exptl_absorpt_coefficient_mu 0.600
_exptl_absorpt_correction_T_max 0.86
_exptl_absorpt_correction_T_min 0.77
_exptl_absorpt_correction_type multi-scan
_exptl_absorpt_process_details 'SADABS (Siemens, 1996)'
_exptl_crystal_colour yellow
_exptl_crystal_density_diffrn 1.149
_exptl_crystal_density_meas ?
_exptl_crystal_density_method 'not measured'
_exptl_crystal_description prism
_exptl_crystal_F_000 1464.001
_exptl_crystal_size_max 0.379
_exptl_crystal_size_mid 0.292
_exptl_crystal_size_min 0.247
_refine_diff_density_max 0.58
_refine_diff_density_min -0.38
_refine_ls_extinction_method None
_refine_ls_goodness_of_fit_ref 1.3955
_refine_ls_hydrogen_treatment constr
_refine_ls_matrix_type full
_refine_ls_number_parameters 538
_refine_ls_number_reflns 7199
_refine_ls_number_restraints 119
_refine_ls_R_factor_all 0.0728
_refine_ls_R_factor_gt 0.0658
_refine_ls_shift/su_max 0.0351407
_refine_ls_shift/su_mean 0.0012279
_refine_ls_structure_factor_coef Fsqd
_refine_ls_weighting_details
;
 Method, part 1, Chebychev polynomial, (Watkin, 1994, Prince, 1982) 
 [weight] = 1.0/[A~0~*T~0~(x)+A~1~*T~1~(x) ... +A~n-1~]*T~n-1~(x)] 
 where A~i~ are the Chebychev coefficients listed below and x= Fcalc/Fmax 
 Method = Robust Weighting (Prince, 1982) 
 W = [weight] * [1-(deltaF/6*sigmaF)^2^]^2^ 
 A~i~ are: 
 3.29 4.21 1.23 0.160 0.743E-02 
;
_refine_ls_weighting_scheme calc
_refine_ls_wR_factor_all 0.1711
_refine_ls_wR_factor_gt 0.1672
_refine_ls_wR_factor_ref 0.1711
_reflns_limit_h_max 15
_reflns_limit_h_min -15
_reflns_limit_k_max 20
_reflns_limit_k_min 0
_reflns_limit_l_max 22
_reflns_limit_l_min 0
_reflns_number_gt 6178
_reflns_number_total 7199
_reflns_threshold_expression I>2.0\s(I)
_oxford_diffrn_Wilson_B_factor 4.33
_oxford_diffrn_Wilson_scale 81.95
_oxford_refine_ls_r_factor_ref 0.0728
_oxford_refine_ls_scale 0.12130(5)
_oxford_reflns_number_all 7199
_cod_data_source_file d0cc05352j2.cif
_cod_data_source_block 7et_250K
_cod_depositor_comments
;
The following automatic conversions were performed:

data item '_exptl_crystal_density_meas' value 'not measured' was
changed to '?' -- the value is perceived as not measured.

Automatic conversion script
Id: cif_fix_values 7556 2019-12-06 15:28:31Z antanas 

 Adding full bibliography for 7127245--7127248.cif.
;
_cod_original_sg_symbol_Hall '-P 2yn '
_cod_original_sg_symbol_H-M 'P 21/n '
_cod_original_formula_sum 'C43 H53 N1 O6'
_cod_database_code 7127246
_oxford_refine_reflns_threshold_expression_ref I>-3.0\s(I)

loop_
_symmetry_equiv_pos_as_xyz
x,y,z
-x,-y,-z
x+1/2,-y+1/2,z+1/2
-x+1/2,y+1/2,-z+1/2

loop_
_atom_site_label
_atom_site_type_symbol
_atom_site_fract_x
_atom_site_fract_y
_atom_site_fract_z
_atom_site_U_iso_or_equiv
_atom_site_occupancy
_atom_site_adp_type
_atom_site_refinement_flags_posn
_atom_site_refinement_flags_adp
_atom_site_refinement_flags_occupancy
_atom_site_disorder_assembly
_atom_site_disorder_group
_atom_site_attached_hydrogens
C1 C 0.71402(19) 0.96022(13) 0.63637(13) 0.0562 1.0000 Uani . . . . . .
C2 C 0.6533(2) 0.91619(14) 0.68258(15) 0.0628 1.0000 Uani . . . . . .
C3 C 0.62731(17) 0.83145(13) 0.65503(13) 0.0516 1.0000 Uani . . . . . .
C4 C 0.55106(18) 0.81770(14) 0.58657(14) 0.0584 1.0000 Uani . . . . . .
C5 C 0.52668(16) 0.74207(14) 0.56018(13) 0.0558 1.0000 Uani . . . . . .
C6 C 0.58450(15) 0.67788(12) 0.59806(11) 0.0464 1.0000 Uani . . . . . .
C7 C 0.66518(15) 0.68956(12) 0.66567(10) 0.0434 1.0000 Uani . . . . . .
C8 C 0.73807(16) 0.62250(12) 0.70018(11) 0.0480 1.0000 Uani . . . . . .
C9 C 0.79391(15) 0.59699(11) 0.64297(11) 0.0432 1.0000 Uani . . . . . .
C10 C 0.73654(16) 0.55653(11) 0.57790(12) 0.0462 1.0000 Uani . . . . . .
C11 C 0.78454(17) 0.53114(12) 0.52479(13) 0.0541 1.0000 Uani . . . . . .
C12 C 0.88695(18) 0.55448(13) 0.53060(13) 0.0565 1.0000 Uani . . . . . .
C13 C 0.94371(15) 0.60265(12) 0.59013(12) 0.0486 1.0000 Uani . . . . . .
C14 C 1.04129(17) 0.64737(13) 0.58448(14) 0.0547 1.0000 Uani . . . . . .
C15 C 1.00318(16) 0.72633(13) 0.54566(12) 0.0487 1.0000 Uani . . . . . .
C16 C 0.9376(2) 0.72624(15) 0.47143(14) 0.0628 1.0000 Uani . . . . . .
C17 C 0.8913(2) 0.79533(16) 0.43753(14) 0.0683 1.0000 Uani . . . . . .
C18 C 0.90661(19) 0.86512(14) 0.47781(13) 0.0591 1.0000 Uani . . . . . .
C19 C 0.97189(16) 0.86811(13) 0.55159(12) 0.0485 1.0000 Uani . . . . . .
C20 C 0.98133(17) 0.94468(13) 0.59594(13) 0.0540 1.0000 Uani . . . . . .
C21 C 0.87408(18) 0.97583(12) 0.59609(12) 0.0535 1.0000 Uani . . . . . .
C22 C 0.8248(2) 1.03752(14) 0.54864(15) 0.0662 1.0000 Uani . . . . . .
C23 C 0.7234(2) 1.06005(15) 0.54453(17) 0.0726 1.0000 Uani . . . . . .
C24 C 0.6678(2) 1.02149(15) 0.58653(16) 0.0682 1.0000 Uani . . . . . .
C25 C 0.81761(17) 0.93939(11) 0.64062(12) 0.0495 1.0000 Uani . . . . . .
C26 C 1.02271(15) 0.79864(12) 0.58326(11) 0.0449 1.0000 Uani . . . . . .
C27 C 0.89767(15) 0.61878(11) 0.64788(11) 0.0441 1.0000 Uani . . . . . .
C28 C 0.67912(15) 0.76675(13) 0.69516(11) 0.0468 1.0000 Uani . . . . . .
C29 C 0.55396(16) 0.59712(13) 0.56689(11) 0.0486 1.0000 Uani . . . . . .
N30 N 0.62560(13) 0.54259(10) 0.56541(10) 0.0507 1.0000 Uani . . . . . .
O31 O 0.45718(12) 0.58231(10) 0.54007(10) 0.0625 1.0000 Uani . . . . . .
O32 O 0.86555(12) 0.87916(8) 0.68850(8) 0.0483 1.0000 Uani . . . . . .
C33 C 0.9247(2) 0.90798(14) 0.76158(12) 0.0591 1.0000 Uani . . . . . .
C34 C 0.9926(2) 0.84213(15) 0.80297(13) 0.0592 1.0000 Uani . . . . . .
C35 C 1.0629(3) 0.8689(2) 0.87890(16) 0.0907 1.0000 Uani . . . . . .
O36 O 1.09279(10) 0.80156(9) 0.65506(8) 0.0496 1.0000 Uani . . . . . .
C37 C 1.19790(17) 0.82283(18) 0.65425(14) 0.0645 1.0000 Uani . . . . . .
C38 C 1.2639(2) 0.8344(2) 0.73335(18) 0.0860 1.0000 Uani . . . . . .
C39 C 1.3746(3) 0.8610(4) 0.7373(3) 0.1336 1.0000 Uani . . . . . .
O40 O 0.95290(12) 0.66053(10) 0.71102(8) 0.0578 1.0000 Uani D U . . . .
C41 C 1.0161(4) 0.6046(2) 0.7646(2) 0.0757 0.686(8) Uani D U P 2 1 .
C42 C 1.0704(5) 0.6437(3) 0.8382(3) 0.0939 0.686(8) Uani D U P 2 1 .
C43 C 1.1313(7) 0.5782(4) 0.8907(5) 0.1050 0.686(8) Uani D U P 2 1 .
C141 C 1.0498(4) 0.6406(6) 0.7583(3) 0.0602 0.314(8) Uani D U P 2 2 .
C142 C 1.0238(8) 0.6170(7) 0.8292(5) 0.0831 0.314(8) Uani D U P 2 2 .
C143 C 1.1247(12) 0.6093(10) 0.8955(7) 0.0894 0.314(8) Uani D U P 2 2 .
O44 O 0.74718(13) 0.77806(10) 0.76626(8) 0.0573 1.0000 Uani D U . . . .
C45 C 0.6914(3) 0.7705(3) 0.82123(17) 0.0666 0.769(6) Uani D U P 3 1 .
C46 C 0.7625(5) 0.7950(5) 0.8943(2) 0.1057 0.769(6) Uani D U P 3 1 .
C47 C 0.7117(4) 0.7833(3) 0.9581(2) 0.0888 0.769(6) Uani D U P 3 1 .
C145 C 0.7270(12) 0.7349(6) 0.8261(4) 0.0703 0.231(6) Uani D U P 3 2 .
C146 C 0.7670(12) 0.7733(8) 0.9016(5) 0.0564 0.231(6) Uani D U P 3 2 .
C147 C 0.7027(13) 0.8479(7) 0.9072(9) 0.0916 0.231(6) Uani D U P 3 2 .
O901 O 0.3180(10) 0.6327(8) 0.6332(5) 0.1198 0.525(8) Uani D U P 1 1 .
C902 C 0.3415(7) 0.5907(7) 0.7011(5) 0.1293 0.525(8) Uani D U P 1 1 .
C903 C 0.4418(7) 0.6229(5) 0.7531(5) 0.1243 0.525(8) Uani D U P 1 1 .
O904 O 0.3234(12) 0.6095(10) 0.6242(5) 0.1244 0.475(8) Uani D U P 1 2 .
C905 C 0.3944(7) 0.6127(8) 0.6960(5) 0.1177 0.475(8) Uani D U P 1 2 .
C906 C 0.3368(9) 0.5837(7) 0.7501(5) 0.1274 0.475(8) Uani D U P 1 2 .
H21 H 0.6950 0.9180 0.7371 0.0776 1.0000 Uiso R . . . . .
H22 H 0.5882 0.9476 0.6766 0.0775 1.0000 Uiso R . . . . .
H41 H 0.5107 0.8638 0.5579 0.0720 1.0000 Uiso R . . . . .
H51 H 0.4708 0.7334 0.5161 0.0695 1.0000 Uiso R . . . . .
H81 H 0.7862 0.6424 0.7480 0.0570 1.0000 Uiso R . . . . .
H82 H 0.7019 0.5758 0.7112 0.0588 1.0000 Uiso R . . . . .
H111 H 0.7470 0.4981 0.4839 0.0659 1.0000 Uiso R . . . . .
H121 H 0.9211 0.5397 0.4928 0.0683 1.0000 Uiso R . . . . .
H141 H 1.0890 0.6582 0.6351 0.0669 1.0000 Uiso R . . . . .
H142 H 1.0766 0.6192 0.5523 0.0663 1.0000 Uiso R . . . . .
H161 H 0.9259 0.6783 0.4440 0.0781 1.0000 Uiso R . . . . .
H171 H 0.8512 0.7938 0.3849 0.0834 1.0000 Uiso R . . . . .
H181 H 0.8723 0.9128 0.4553 0.0733 1.0000 Uiso R . . . . .
H201 H 1.0143 0.9862 0.5733 0.0668 1.0000 Uiso R . . . . .
H202 H 1.0264 0.9360 0.6486 0.0661 1.0000 Uiso R . . . . .
H221 H 0.8655 1.0625 0.5196 0.0836 1.0000 Uiso R . . . . .
H231 H 0.6924 1.1032 0.5114 0.0898 1.0000 Uiso R . . . . .
H241 H 0.5964 1.0337 0.5808 0.0839 1.0000 Uiso R . . . . .
H332 H 0.9727 0.9515 0.7570 0.0738 1.0000 Uiso R . . . . .
H331 H 0.8735 0.9238 0.7899 0.0729 1.0000 Uiso R . . . . .
H342 H 1.0379 0.8253 0.7713 0.0738 1.0000 Uiso R . . . . .
H341 H 0.9482 0.7943 0.8093 0.0749 1.0000 Uiso R . . . . .
H353 H 1.1082 0.8268 0.9085 0.1372 1.0000 Uiso R . . . . .
H351 H 1.1103 0.9105 0.8688 0.1363 1.0000 Uiso R . . . . .
H352 H 1.0200 0.8919 0.9081 0.1351 1.0000 Uiso R . . . . .
H371 H 1.1949 0.8742 0.6265 0.0815 1.0000 Uiso R . . . . .
H372 H 1.2284 0.7816 0.6305 0.0817 1.0000 Uiso R . . . . .
H381 H 1.2302 0.8768 0.7590 0.1046 1.0000 Uiso R . . . . .
H382 H 1.2677 0.7821 0.7595 0.1060 1.0000 Uiso R . . . . .
H412 H 1.0697 0.5801 0.7433 0.0913 0.686(8) Uiso R . P 2 1 .
H411 H 0.9684 0.5672 0.7761 0.0928 0.686(8) Uiso R . P 2 1 .
H421 H 1.1199 0.6838 0.8288 0.1147 0.686(8) Uiso R . P 2 1 .
H422 H 1.0184 0.6695 0.8614 0.1149 0.686(8) Uiso R . P 2 1 .
H433 H 1.1650 0.5999 0.9424 0.1443 0.686(8) Uiso R . P 2 1 .
H431 H 1.1864 0.5557 0.8711 0.1442 0.686(8) Uiso R . P 2 1 .
H432 H 1.0825 0.5354 0.8938 0.1449 0.686(8) Uiso R . P 2 1 .
H1411 H 1.0962 0.6864 0.7657 0.0729 0.314(8) Uiso R . P 2 2 .
H1412 H 1.0826 0.5972 0.7378 0.0727 0.314(8) Uiso R . P 2 2 .
H1421 H 0.9731 0.6540 0.8405 0.0953 0.314(8) Uiso R . P 2 2 .
H1422 H 0.9899 0.5655 0.8218 0.0952 0.314(8) Uiso R . P 2 2 .
H1431 H 1.1094 0.5785 0.9377 0.1222 0.314(8) Uiso R . P 2 2 .
H1433 H 1.1430 0.6659 0.9132 0.1221 0.314(8) Uiso R . P 2 2 .
H1432 H 1.1833 0.5841 0.8786 0.1218 0.314(8) Uiso R . P 2 2 .
H452 H 0.6255 0.8034 0.8152 0.0828 0.769(6) Uiso R . P 3 1 .
H451 H 0.6750 0.7128 0.8289 0.0826 0.769(6) Uiso R . P 3 1 .
H462 H 0.7937 0.8490 0.8929 0.1252 0.769(6) Uiso R . P 3 1 .
H461 H 0.8137 0.7479 0.8956 0.1261 0.769(6) Uiso R . P 3 1 .
H472 H 0.7606 0.7871 1.0076 0.1370 0.769(6) Uiso R . P 3 1 .
H471 H 0.6569 0.8237 0.9501 0.1361 0.769(6) Uiso R . P 3 1 .
H473 H 0.6772 0.7293 0.9497 0.1366 0.769(6) Uiso R . P 3 1 .
H1452 H 0.6504 0.7369 0.8197 0.0789 0.231(6) Uiso R . P 3 2 .
H1451 H 0.7481 0.6802 0.8256 0.0789 0.231(6) Uiso R . P 3 2 .
H1462 H 0.8419 0.7842 0.9033 0.0755 0.231(6) Uiso R . P 3 2 .
H1461 H 0.7616 0.7341 0.9392 0.0754 0.231(6) Uiso R . P 3 2 .
H1473 H 0.6816 0.8415 0.9608 0.1201 0.231(6) Uiso R . P 3 2 .
H1471 H 0.7574 0.8972 0.9063 0.1201 0.231(6) Uiso R . P 3 2 .
H1472 H 0.6297 0.8511 0.8556 0.1198 0.231(6) Uiso R . P 3 2 .
H9021 H 0.2823 0.5971 0.7233 0.1523 0.525(8) Uiso R . P 1 1 .
H9022 H 0.3493 0.5340 0.6900 0.1519 0.525(8) Uiso R . P 1 1 .
H9032 H 0.4445 0.6149 0.8057 0.1901 0.525(8) Uiso R . P 1 1 .
H9033 H 0.4435 0.6793 0.7442 0.1897 0.525(8) Uiso R . P 1 1 .
H9031 H 0.5040 0.5971 0.7434 0.1906 0.525(8) Uiso R . P 1 1 .
H9052 H 0.4141 0.6687 0.7071 0.1456 0.475(8) Uiso R . P 1 2 .
H9051 H 0.4547 0.5780 0.6960 0.1462 0.475(8) Uiso R . P 1 2 .
H9062 H 0.3871 0.5712 0.7985 0.1862 0.475(8) Uiso R . P 1 2 .
H9061 H 0.2884 0.6252 0.7554 0.1863 0.475(8) Uiso R . P 1 2 .
H9063 H 0.2974 0.5359 0.7296 0.1858 0.475(8) Uiso R . P 1 2 .
H301 H 0.6048 0.4970 0.5374 0.0605 1.0000 Uiso R . . . . .
H9011 H 0.3564 0.6185 0.6075 0.1321 0.525(8) Uiso R . P 1 1 .
H9041 H 0.3641 0.6016 0.5985 0.1464 0.475(8) Uiso R . P 1 2 .
H391 H 1.4138 0.8676 0.7887 0.1598 1.0000 Uiso R . . . . .
H392 H 1.3720 0.9100 0.7113 0.1598 1.0000 Uiso R . . . . .
H393 H 1.4077 0.8220 0.7145 0.1598 1.0000 Uiso R . . . . .

loop_
_atom_site_aniso_label
_atom_site_aniso_U_11
_atom_site_aniso_U_22
_atom_site_aniso_U_33
_atom_site_aniso_U_23
_atom_site_aniso_U_13
_atom_site_aniso_U_12
C1 0.0604(13) 0.0411(10) 0.0655(12) -0.0151(9) 0.0153(10) 0.0014(9)
C2 0.0637(14) 0.0542(13) 0.0760(15) -0.0230(11) 0.0285(12) 0.0015(10)
C3 0.0451(10) 0.0521(11) 0.0624(12) -0.0129(9) 0.0232(9) -0.0027(9)
C4 0.0467(11) 0.0565(12) 0.0689(14) -0.0089(10) 0.0109(10) 0.0038(9)
C5 0.0387(10) 0.0628(13) 0.0600(12) -0.0095(10) 0.0040(9) -0.0008(9)
C6 0.0357(9) 0.0526(11) 0.0500(10) -0.0113(8) 0.0107(8) -0.0096(8)
C7 0.0382(9) 0.0508(10) 0.0425(9) -0.0060(8) 0.0133(8) -0.0114(7)
C8 0.0473(11) 0.0519(11) 0.0421(9) -0.0006(8) 0.0079(8) -0.0130(8)
C9 0.0414(9) 0.0372(9) 0.0456(10) -0.0010(7) 0.0031(8) -0.0035(7)
C10 0.0420(10) 0.0381(9) 0.0534(10) -0.0074(8) 0.0052(8) -0.0066(7)
C11 0.0494(11) 0.0421(10) 0.0651(12) -0.0169(9) 0.0071(9) -0.0006(8)
C12 0.0523(12) 0.0491(11) 0.0670(13) -0.0168(10) 0.0148(10) 0.0063(9)
C13 0.0397(10) 0.0396(9) 0.0616(12) -0.0032(8) 0.0060(8) 0.0053(8)
C14 0.0410(10) 0.0531(11) 0.0690(13) -0.0032(10) 0.0140(9) 0.0045(9)
C15 0.0394(10) 0.0532(11) 0.0545(11) -0.0020(9) 0.0147(8) -0.0010(8)
C16 0.0635(14) 0.0644(14) 0.0565(13) -0.0098(10) 0.0103(11) -0.0033(11)
C17 0.0710(15) 0.0746(16) 0.0489(12) 0.0022(11) -0.0004(11) -0.0086(13)
C18 0.0563(13) 0.0574(12) 0.0570(12) 0.0122(10) 0.0052(10) -0.0046(10)
C19 0.0424(10) 0.0495(11) 0.0527(11) 0.0046(8) 0.0121(8) -0.0074(8)
C20 0.0521(11) 0.0451(11) 0.0604(12) 0.0052(9) 0.0087(9) -0.0100(9)
C21 0.0598(12) 0.0395(10) 0.0575(11) -0.0003(8) 0.0104(9) -0.0039(9)
C22 0.0777(16) 0.0455(11) 0.0700(14) 0.0070(10) 0.0121(12) 0.0012(11)
C23 0.0818(18) 0.0486(12) 0.0786(16) 0.0046(11) 0.0082(14) 0.0125(12)
C24 0.0640(14) 0.0517(13) 0.0822(16) -0.0102(11) 0.0095(12) 0.0148(11)
C25 0.0568(12) 0.0357(9) 0.0513(10) -0.0063(8) 0.0076(9) -0.0022(8)
C26 0.0341(9) 0.0547(11) 0.0459(10) 0.0033(8) 0.0112(7) -0.0045(8)
C27 0.0409(10) 0.0362(9) 0.0491(10) -0.0030(7) 0.0027(8) -0.0014(7)
C28 0.0395(9) 0.0579(12) 0.0451(10) -0.0146(8) 0.0154(8) -0.0118(8)
C29 0.0433(10) 0.0513(11) 0.0489(10) -0.0096(8) 0.0093(8) -0.0125(8)
N30 0.0431(9) 0.0470(9) 0.0581(9) -0.0113(7) 0.0078(7) -0.0158(7)
O31 0.0399(8) 0.0628(9) 0.0844(11) -0.0268(8) 0.0169(7) -0.0129(7)
O32 0.0557(8) 0.0383(7) 0.0477(7) -0.0040(5) 0.0091(6) -0.0049(6)
C33 0.0724(15) 0.0497(11) 0.0503(11) -0.0082(9) 0.0092(10) -0.0093(10)
C34 0.0633(13) 0.0621(13) 0.0488(11) -0.0048(10) 0.0104(10) -0.0037(11)
C35 0.109(2) 0.091(2) 0.0549(15) -0.0051(14) -0.0042(15) -0.0073(19)
O36 0.0378(7) 0.0601(8) 0.0482(7) 0.0024(6) 0.0079(6) -0.0057(6)
C37 0.0395(11) 0.0829(16) 0.0682(14) 0.0031(12) 0.0103(10) -0.0074(11)
C38 0.0511(15) 0.115(3) 0.0794(19) 0.0056(17) -0.0019(13) -0.0114(15)
C39 0.0571(19) 0.189(5) 0.136(4) 0.013(3) -0.004(2) -0.029(2)
O40 0.0469(8) 0.0641(9) 0.0530(8) -0.0080(7) -0.0015(6) -0.0131(7)
C41 0.064(2) 0.075(2) 0.067(2) 0.0126(19) -0.0167(18) -0.020(2)
C42 0.088(4) 0.087(3) 0.077(3) 0.010(2) -0.025(3) -0.014(3)
C43 0.086(4) 0.102(5) 0.098(4) 0.034(4) -0.022(3) -0.002(3)
C141 0.040(3) 0.069(4) 0.063(3) -0.002(3) 0.001(3) -0.027(3)
C142 0.080(6) 0.073(6) 0.082(6) 0.021(5) -0.001(5) -0.016(5)
C143 0.101(7) 0.090(8) 0.063(5) 0.008(5) 0.001(5) -0.018(6)
O44 0.0619(9) 0.0684(9) 0.0426(8) -0.0155(6) 0.0163(7) -0.0136(7)
C45 0.0634(19) 0.092(2) 0.0500(16) -0.0133(15) 0.0254(14) -0.0020(17)
C46 0.117(4) 0.135(6) 0.074(3) -0.016(3) 0.040(3) -0.033(4)
C47 0.102(3) 0.116(3) 0.059(2) -0.016(2) 0.040(2) -0.013(2)
C145 0.081(5) 0.078(5) 0.056(4) -0.016(4) 0.026(4) 0.005(4)
C146 0.078(7) 0.060(6) 0.023(4) -0.013(4) 0.002(4) -0.000(5)
C147 0.113(8) 0.078(7) 0.089(7) -0.009(6) 0.037(6) -0.002(6)
O901 0.094(3) 0.173(8) 0.100(3) -0.010(4) 0.041(3) 0.063(4)
C902 0.098(7) 0.166(8) 0.134(6) 0.043(6) 0.048(7) 0.032(6)
C903 0.140(7) 0.123(6) 0.106(5) 0.017(5) 0.029(5) 0.040(5)
O904 0.095(3) 0.188(8) 0.097(3) -0.025(4) 0.038(3) 0.037(5)
C905 0.092(7) 0.150(8) 0.110(6) 0.031(6) 0.026(6) 0.034(6)
C906 0.149(7) 0.141(7) 0.098(5) 0.033(5) 0.044(5) 0.048(6)

loop_
_atom_type_symbol
_atom_type_scat_dispersion_real
_atom_type_scat_dispersion_imag
_atom_type_scat_Cromer_Mann_a1
_atom_type_scat_Cromer_Mann_b1
_atom_type_scat_Cromer_Mann_a2
_atom_type_scat_Cromer_Mann_b2
_atom_type_scat_Cromer_Mann_a3
_atom_type_scat_Cromer_Mann_b3
_atom_type_scat_Cromer_Mann_a4
_atom_type_scat_Cromer_Mann_b4
_atom_type_scat_Cromer_Mann_c
_atom_type_scat_source
C 0.0181 0.0091 2.3100 20.8439 1.0200 10.2075 1.5886 0.5687 0.8650 51.6512 0.2156 'International Tables Vol C 4.2.6.8 and 6.1.1.4'
H 0.0000 0.0000 0.4930 10.5109 0.3229 26.1257 0.1402 3.1424 0.0408 57.7998 0.0030 'International Tables Vol C 4.2.6.8 and 6.1.1.4'
N 0.0311 0.0180 12.2126 0.0057 3.1322 9.8933 2.0125 28.9975 1.1663 0.5826 -11.5290 'International Tables Vol C 4.2.6.8 and 6.1.1.4'
O 0.0492 0.0322 3.0485 13.2771 2.2868 5.7011 1.5463 0.3239 0.8670 32.9089 0.2508 'International Tables Vol C 4.2.6.8 and 6.1.1.4'

loop_
_geom_angle_atom_site_label_1
_geom_angle_site_symmetry_1
_geom_angle_atom_site_label_2
_geom_angle_site_symmetry_2
_geom_angle_atom_site_label_3
_geom_angle_site_symmetry_3
_geom_angle
_geom_angle_publ_flag
C2 . C1 . C24 . 121.8(2) yes
C2 . C1 . C25 . 120.7(2) yes
C24 . C1 . C25 . 117.5(2) yes
C1 . C2 . C3 . 112.10(17) yes
C1 . C2 . H21 . 108.8 no
C3 . C2 . H21 . 111.9 no
C1 . C2 . H22 . 104.8 no
C3 . C2 . H22 . 110.9 no
H21 . C2 . H22 . 108.1 no
C2 . C3 . C4 . 119.7(2) yes
C2 . C3 . C28 . 121.9(2) yes
C4 . C3 . C28 . 118.4(2) yes
C3 . C4 . C5 . 120.9(2) yes
C3 . C4 . H41 . 119.3 no
C5 . C4 . H41 . 119.7 no
C4 . C5 . C6 . 120.2(2) yes
C4 . C5 . H51 . 120.0 no
C6 . C5 . H51 . 119.8 no
C5 . C6 . C7 . 120.49(19) yes
C5 . C6 . C29 . 117.73(18) yes
C7 . C6 . C29 . 121.70(19) yes
C6 . C7 . C8 . 120.31(18) yes
C6 . C7 . C28 . 117.23(19) yes
C8 . C7 . C28 . 122.27(17) yes
C7 . C8 . C9 . 107.33(15) yes
C7 . C8 . H81 . 107.2 no
C9 . C8 . H81 . 113.8 no
C7 . C8 . H82 . 113.8 no
C9 . C8 . H82 . 106.3 no
H81 . C8 . H82 . 108.5 no
C8 . C9 . C10 . 118.96(17) yes
C8 . C9 . C27 . 122.85(17) yes
C10 . C9 . C27 . 117.86(18) yes
C9 . C10 . C11 . 120.96(19) yes
C9 . C10 . N30 . 119.86(18) yes
C11 . C10 . N30 . 119.17(17) yes
C10 . C11 . C12 . 119.47(18) yes
C10 . C11 . H111 . 120.2 no
C12 . C11 . H111 . 120.4 no
C11 . C12 . C13 . 121.4(2) yes
C11 . C12 . H121 . 121.1 no
C13 . C12 . H121 . 117.4 no
C12 . C13 . C14 . 120.7(2) yes
C12 . C13 . C27 . 117.40(19) yes
C14 . C13 . C27 . 121.02(18) yes
C13 . C14 . C15 . 106.86(16) yes
C13 . C14 . H141 . 110.8 no
C15 . C14 . H141 . 108.7 no
C13 . C14 . H142 . 111.1 no
C15 . C14 . H142 . 106.8 no
H141 . C14 . H142 . 112.3 no
C14 . C15 . C16 . 119.3(2) yes
C14 . C15 . C26 . 122.62(19) yes
C16 . C15 . C26 . 117.8(2) yes
C15 . C16 . C17 . 121.0(2) yes
C15 . C16 . H161 . 119.4 no
C17 . C16 . H161 . 119.6 no
C16 . C17 . C18 . 119.8(2) yes
C16 . C17 . H171 . 118.7 no
C18 . C17 . H171 . 121.5 no
C17 . C18 . C19 . 121.0(2) yes
C17 . C18 . H181 . 120.2 no
C19 . C18 . H181 . 118.7 no
C18 . C19 . C20 . 119.6(2) yes
C18 . C19 . C26 . 118.2(2) yes
C20 . C19 . C26 . 122.18(19) yes
C19 . C20 . C21 . 111.24(17) yes
C19 . C20 . H201 . 111.0 no
C21 . C20 . H201 . 106.4 no
C19 . C20 . H202 . 109.7 no
C21 . C20 . H202 . 110.6 no
H201 . C20 . H202 . 107.9 no
C20 . C21 . C22 . 121.9(2) yes
C20 . C21 . C25 . 120.23(19) yes
C22 . C21 . C25 . 117.7(2) yes
C21 . C22 . C23 . 121.0(3) yes
C21 . C22 . H221 . 116.3 no
C23 . C22 . H221 . 122.7 no
C22 . C23 . C24 . 120.4(2) yes
C22 . C23 . H231 . 118.6 no
C24 . C23 . H231 . 121.0 no
C1 . C24 . C23 . 121.0(2) yes
C1 . C24 . H241 . 118.1 no
C23 . C24 . H241 . 120.8 no
C21 . C25 . C1 . 122.3(2) yes
C21 . C25 . O32 . 118.44(19) yes
C1 . C25 . O32 . 119.3(2) yes
C19 . C26 . C15 . 121.82(19) yes
C19 . C26 . O36 . 118.94(18) yes
C15 . C26 . O36 . 119.22(18) yes
C9 . C27 . C13 . 121.97(18) yes
C9 . C27 . O40 . 117.70(18) yes
C13 . C27 . O40 . 120.27(18) yes
C7 . C28 . C3 . 122.10(19) yes
C7 . C28 . O44 . 118.47(19) yes
C3 . C28 . O44 . 119.43(18) yes
C6 . C29 . N30 . 121.66(17) yes
C6 . C29 . O31 . 117.91(19) yes
N30 . C29 . O31 . 120.41(18) yes
C10 . N30 . C29 . 125.79(17) yes
C10 . N30 . H301 . 110.8 no
C29 . N30 . H301 . 119.1 no
C25 . O32 . C33 . 112.51(15) yes
O32 . C33 . C34 . 108.53(18) yes
O32 . C33 . H332 . 111.3 no
C34 . C33 . H332 . 106.7 no
O32 . C33 . H331 . 108.1 no
C34 . C33 . H331 . 109.1 no
H332 . C33 . H331 . 113.0 no
C33 . C34 . C35 . 112.0(2) yes
C33 . C34 . H342 . 106.7 no
C35 . C34 . H342 . 108.5 no
C33 . C34 . H341 . 111.3 no
C35 . C34 . H341 . 110.6 no
H342 . C34 . H341 . 107.6 no
C34 . C35 . H353 . 114.6 no
C34 . C35 . H351 . 107.0 no
H353 . C35 . H351 . 107.2 no
C34 . C35 . H352 . 109.5 no
H353 . C35 . H352 . 109.8 no
H351 . C35 . H352 . 108.7 no
C26 . O36 . C37 . 112.68(15) yes
O36 . C37 . C38 . 108.9(2) yes
O36 . C37 . H371 . 108.7 no
C38 . C37 . H371 . 108.5 no
O36 . C37 . H372 . 110.6 no
C38 . C37 . H372 . 109.6 no
H371 . C37 . H372 . 110.6 no
C37 . C38 . C39 . 112.2(3) yes
C37 . C38 . H381 . 109.5 no
C39 . C38 . H381 . 108.0 no
C37 . C38 . H382 . 107.2 no
C39 . C38 . H382 . 108.7 no
H381 . C38 . H382 . 111.2 no
C38 . C39 . H391 . 109.4 no
C38 . C39 . H392 . 109.7 no
H391 . C39 . H392 . 109.5 no
C38 . C39 . H393 . 109.4 no
H391 . C39 . H393 . 109.5 no
H392 . C39 . H393 . 109.5 no
C27 . O40 . C41 . 108.1(2) yes
C27 . O40 . C141 . 126.0(4) yes
O40 . C41 . C42 . 111.7(3) yes
O40 . C41 . H412 . 109.8 no
C42 . C41 . H412 . 109.2 no
O40 . C41 . H411 . 106.9 no
C42 . C41 . H411 . 105.4 no
H412 . C41 . H411 . 113.7 no
C41 . C42 . C43 . 106.7(4) yes
C41 . C42 . H421 . 108.2 no
C43 . C42 . H421 . 110.3 no
C41 . C42 . H422 . 111.5 no
C43 . C42 . H422 . 110.0 no
H421 . C42 . H422 . 110.1 no
C42 . C43 . H433 . 110.5 no
C42 . C43 . H431 . 111.0 no
H433 . C43 . H431 . 108.5 no
C42 . C43 . H432 . 109.2 no
H433 . C43 . H432 . 109.7 no
H431 . C43 . H432 . 107.8 no
O40 . C141 . C142 . 102.6(5) yes
O40 . C141 . H1411 . 109.4 no
C142 . C141 . H1411 . 112.2 no
O40 . C141 . H1412 . 111.9 no
C142 . C141 . H1412 . 112.0 no
H1411 . C141 . H1412 . 108.6 no
C141 . C142 . C143 . 110.9(7) yes
C141 . C142 . H1421 . 110.8 no
C143 . C142 . H1421 . 112.1 no
C141 . C142 . H1422 . 109.0 no
C143 . C142 . H1422 . 107.4 no
H1421 . C142 . H1422 . 106.5 no
C142 . C143 . H1431 . 110.0 no
C142 . C143 . H1433 . 104.5 no
H1431 . C143 . H1433 . 108.6 no
C142 . C143 . H1432 . 111.0 no
H1431 . C143 . H1432 . 111.3 no
H1433 . C143 . H1432 . 111.2 no
C28 . O44 . C45 . 109.74(18) yes
C28 . O44 . C145 . 117.3(5) yes
O44 . C45 . C46 . 107.8(3) yes
O44 . C45 . H452 . 118.4 no
C46 . C45 . H452 . 104.7 no
O44 . C45 . H451 . 111.2 no
C46 . C45 . H451 . 104.3 no
H452 . C45 . H451 . 109.3 no
C45 . C46 . C47 . 111.5(4) yes
C45 . C46 . H462 . 113.1 no
C47 . C46 . H462 . 114.3 no
C45 . C46 . H461 . 92.8 no
C47 . C46 . H461 . 107.9 no
H462 . C46 . H461 . 115.1 no
C46 . C47 . H472 . 113.7 no
C46 . C47 . H471 . 105.2 no
H472 . C47 . H471 . 111.8 no
C46 . C47 . H473 . 106.0 no
H472 . C47 . H473 . 111.0 no
H471 . C47 . H473 . 108.8 no
O44 . C145 . C146 . 114.4(7) yes
O44 . C145 . H1452 . 107.7 no
C146 . C145 . H1452 . 100.3 no
O44 . C145 . H1451 . 111.6 no
C146 . C145 . H1451 . 113.2 no
H1452 . C145 . H1451 . 108.7 no
C145 . C146 . C147 . 111.1(8) yes
C145 . C146 . H1462 . 101.3 no
C147 . C146 . H1462 . 114.0 no
C145 . C146 . H1461 . 107.1 no
C147 . C146 . H1461 . 110.8 no
H1462 . C146 . H1461 . 111.9 no
C146 . C147 . H1473 . 105.2 no
C146 . C147 . H1471 . 103.8 no
H1473 . C147 . H1471 . 114.7 no
C146 . C147 . H1472 . 109.4 no
H1473 . C147 . H1472 . 112.5 no
H1471 . C147 . H1472 . 110.6 no
C902 . O901 . H9011 . 110.7 no
O901 . C902 . C903 . 108.9(7) yes
O901 . C902 . H9021 . 108.3 no
C903 . C902 . H9021 . 110.8 no
O901 . C902 . H9022 . 108.2 no
C903 . C902 . H9022 . 111.0 no
H9021 . C902 . H9022 . 109.5 no
C902 . C903 . H9032 . 111.4 no
C902 . C903 . H9033 . 107.8 no
H9032 . C903 . H9033 . 108.2 no
C902 . C903 . H9031 . 110.6 no
H9032 . C903 . H9031 . 108.8 no
H9033 . C903 . H9031 . 110.0 no
C905 . O904 . H9041 . 100.4 no
O904 . C905 . C906 . 106.8(8) yes
O904 . C905 . H9052 . 107.7 no
C906 . C905 . H9052 . 109.1 no
O904 . C905 . H9051 . 107.8 no
C906 . C905 . H9051 . 111.4 no
H9052 . C905 . H9051 . 113.8 no
C905 . C906 . H9062 . 109.8 no
C905 . C906 . H9061 . 107.7 no
H9062 . C906 . H9061 . 111.2 no
C905 . C906 . H9063 . 109.1 no
H9062 . C906 . H9063 . 109.1 no
H9061 . C906 . H9063 . 109.9 no

loop_
_geom_bond_atom_site_label_1
_geom_bond_site_symmetry_1
_geom_bond_atom_site_label_2
_geom_bond_site_symmetry_2
_geom_bond_distance
_geom_bond_publ_flag
C1 . C2 . 1.517(4) yes
C1 . C24 . 1.402(3) yes
C1 . C25 . 1.391(3) yes
C2 . C3 . 1.521(3) yes
C2 . H21 . 1.002 no
C2 . H22 . 0.989 no
C3 . C4 . 1.395(3) yes
C3 . C28 . 1.385(3) yes
C4 . C5 . 1.369(3) yes
C4 . H41 . 1.004 no
C5 . C6 . 1.392(3) yes
C5 . H51 . 0.942 no
C6 . C7 . 1.407(3) yes
C6 . C29 . 1.487(3) yes
C7 . C8 . 1.504(3) yes
C7 . C28 . 1.401(3) yes
C8 . C9 . 1.509(3) yes
C8 . H81 . 0.989 no
C8 . H82 . 0.970 no
C9 . C10 . 1.402(3) yes
C9 . C27 . 1.395(3) yes
C10 . C11 . 1.375(3) yes
C10 . N30 . 1.435(3) yes
C11 . C12 . 1.382(3) yes
C11 . H111 . 0.955 no
C12 . C13 . 1.401(3) yes
C12 . H121 . 0.962 no
C13 . C14 . 1.520(3) yes
C13 . C27 . 1.393(3) yes
C14 . C15 . 1.527(3) yes
C14 . H141 . 0.986 no
C14 . H142 . 0.976 no
C15 . C16 . 1.398(3) yes
C15 . C26 . 1.389(3) yes
C16 . C17 . 1.380(4) yes
C16 . H161 . 0.942 no
C17 . C18 . 1.374(4) yes
C17 . H171 . 0.966 no
C18 . C19 . 1.392(3) yes
C18 . H181 . 0.957 no
C19 . C20 . 1.513(3) yes
C19 . C26 . 1.392(3) yes
C20 . C21 . 1.510(3) yes
C20 . H201 . 0.977 no
C20 . H202 . 0.997 no
C21 . C22 . 1.395(3) yes
C21 . C25 . 1.396(3) yes
C22 . C23 . 1.372(4) yes
C22 . H221 . 0.956 no
C23 . C24 . 1.371(4) yes
C23 . H231 . 0.964 no
C24 . H241 . 0.941 no
C25 . O32 . 1.376(2) yes
C26 . O36 . 1.386(2) yes
C27 . O40 . 1.380(2) yes
C28 . O44 . 1.378(2) yes
C29 . N30 . 1.324(3) yes
C29 . O31 . 1.258(3) yes
N30 . H301 . 0.923 no
O32 . C33 . 1.439(2) yes
C33 . C34 . 1.493(3) yes
C33 . H332 . 0.988 no
C33 . H331 . 0.999 no
C34 . C35 . 1.515(3) yes
C34 . H342 . 0.988 no
C34 . H341 . 1.021 no
C35 . H353 . 0.988 no
C35 . H351 . 0.990 no
C35 . H352 . 0.965 no
O36 . C37 . 1.436(3) yes
C37 . C38 . 1.486(4) yes
C37 . H371 . 1.000 no
C37 . H372 . 0.967 no
C38 . C39 . 1.510(5) yes
C38 . H381 . 1.024 no
C38 . H382 . 0.999 no
C39 . H391 . 0.950 no
C39 . H392 . 0.950 no
C39 . H393 . 0.950 no
O40 . C41 . 1.448(3) yes
O40 . C141 . 1.372(4) yes
C41 . C42 . 1.499(4) yes
C41 . H412 . 0.989 no
C41 . H411 . 0.955 no
C42 . C43 . 1.537(4) yes
C42 . H421 . 0.988 no
C42 . H422 . 1.003 no
C43 . H433 . 1.001 no
C43 . H431 . 0.974 no
C43 . H432 . 0.980 no
C141 . C142 . 1.496(5) yes
C141 . H1411 . 0.971 no
C141 . H1412 . 0.977 no
C142 . C143 . 1.539(5) yes
C142 . H1421 . 0.977 no
C142 . H1422 . 0.968 no
C143 . H1431 . 1.001 no
C143 . H1433 . 1.015 no
C143 . H1432 . 1.006 no
O44 . C45 . 1.415(3) yes
O44 . C145 . 1.407(5) yes
C45 . C46 . 1.468(4) yes
C45 . H452 . 1.011 no
C45 . H451 . 1.014 no
C46 . C47 . 1.521(4) yes
C46 . H462 . 1.002 no
C46 . H461 . 1.038 no
C47 . H472 . 0.962 no
C47 . H471 . 0.973 no
C47 . H473 . 1.010 no
C145 . C146 . 1.491(5) yes
C145 . H1452 . 0.984 no
C145 . H1451 . 0.964 no
C146 . C147 . 1.536(5) yes
C146 . H1462 . 0.997 no
C146 . H1461 . 0.973 no
C147 . H1473 . 1.105 no
C147 . H1471 . 1.102 no
C147 . H1472 . 1.149 no
O901 . C902 . 1.396(5) yes
O901 . H9011 . 0.820 no
C902 . C903 . 1.500(5) yes
C902 . H9021 . 0.984 no
C902 . H9022 . 0.988 no
C903 . H9032 . 0.970 no
C903 . H9033 . 0.964 no
C903 . H9031 . 0.988 no
O904 . C905 . 1.392(5) yes
O904 . H9041 . 0.820 no
C905 . C906 . 1.496(5) yes
C905 . H9052 . 0.984 no
C905 . H9051 . 0.987 no
C906 . H9062 . 0.974 no
C906 . H9061 . 0.970 no
C906 . H9063 . 0.975 no

loop_
_geom_hbond_atom_site_label_D
_geom_hbond_site_symmetry_D
_geom_hbond_atom_site_label_H
_geom_hbond_site_symmetry_H
_geom_hbond_atom_site_label_A
_geom_hbond_site_symmetry_A
_geom_hbond_angle_DHA
_geom_hbond_distance_DH
_geom_hbond_distance_HA
_geom_hbond_distance_DA
_geom_hbond_publ_flag
C8 . H81 . C145 . 121 0.99 2.40 3.030(6) yes
C14 . H141 . C141 . 127 0.99 2.48 3.177(6) yes
C34 . H342 . O36 . 158 0.99 2.48 3.417(6) yes
C34 . H341 . O44 . 129 1.02 2.56 3.298(6) yes
N30 . H301 . O31 2_666 167 0.92 1.96 2.865(2) yes
O901 . H9011 . O31 . 180 0.82 2.15 2.968(6) yes
O901 . H9041 . O31 . 162 1.13 1.88 2.968(6) yes
O904 . H9041 . O31 . 179 0.82 1.88 2.695(6) yes
